data_7218902
loop_
_publ_author_name
'Jiang, Neng'
'Li, Su-Yi'
'Xie, Sai-Sai'
'Yao, Hequan'
'Sun, Hongbin'
'Wang, Xiao-Bing'
'Kong, Ling-Yi'

_publ_section_title
;
 FeCl3and ether mediated direct intramolecular acylation of esters and
 their application in efficient preparation of xanthone and chromone
 derivatives
;
_journal_issue 109
_journal_name_full 'RSC Adv.'
_journal_page_first 63632
_journal_paper_doi 10.1039/C4RA10174J
_journal_volume 4
_journal_year 2014
_chemical_formula_sum 'C16 H12 O3'
_chemical_formula_weight 252.26
_chemical_name_systematic
;
 ?
;
_space_group_crystal_system orthorhombic
_space_group_IT_number 61
_space_group_name_Hall '-P 2ac 2ab'
_space_group_name_H-M_alt 'P b c a'
_symmetry_space_group_name_Hall '-P 2ac 2ab'
_symmetry_space_group_name_H-M 'P b c a'
_atom_sites_solution_hydrogens geom
_audit_creation_method SHELXL-2013
_cell_angle_alpha 90
_cell_angle_beta 90
_cell_angle_gamma 90
_cell_formula_units_Z 8
_cell_length_a 13.5324(8)
_cell_length_b 7.0687(4)
_cell_length_c 25.6858(17)
_cell_measurement_reflns_used 2052
_cell_measurement_temperature 290(2)
_cell_measurement_theta_max 29.1800
_cell_measurement_theta_min 2.9829
_cell_volume 2457.0(3)
_computing_cell_refinement 'CrysAlisPro (Agilent Technologies)'
_computing_data_collection 'CrysAlisPro (Agilent Technologies)'
_computing_data_reduction 'CrysAlisPro (Agilent Technologies)'
_computing_molecular_graphics 'Ortep-3 (L. J. Farrugia, 2001)'
_computing_publication_material SHELXL-2013
_computing_structure_refinement 'SHELXL-2013 (Sheldrick, 2013)'
_computing_structure_solution 'SHELXS-97 (Sheldrick, 1997)'
_diffrn_ambient_temperature 290(2)
_diffrn_detector_area_resol_mean 15.9149
_diffrn_measured_fraction_theta_full 0.998
_diffrn_measured_fraction_theta_max 0.859
_diffrn_measurement_device_type 'Gemini S Ultra, Agilent Technologies'
_diffrn_measurement_method '\w scans'
_diffrn_radiation_type MoK\a
_diffrn_radiation_wavelength 0.71073
_diffrn_reflns_av_R_equivalents 0.0274
_diffrn_reflns_av_unetI/netI 0.0301
_diffrn_reflns_Laue_measured_fraction_full 0.998
_diffrn_reflns_Laue_measured_fraction_max 0.859
_diffrn_reflns_limit_h_max 18
_diffrn_reflns_limit_h_min -17
_diffrn_reflns_limit_k_max 8
_diffrn_reflns_limit_k_min -8
_diffrn_reflns_limit_l_max 35
_diffrn_reflns_limit_l_min -32
_diffrn_reflns_number 9593
_diffrn_reflns_point_group_measured_fraction_full 0.998
_diffrn_reflns_point_group_measured_fraction_max 0.859
_diffrn_reflns_theta_full 25.242
_diffrn_reflns_theta_max 29.247
_diffrn_reflns_theta_min 3.347
_diffrn_source 'Enhance (Mo) X-ray Source'
_exptl_absorpt_coefficient_mu 0.094
_exptl_absorpt_correction_T_max 1.00000
_exptl_absorpt_correction_T_min 0.94773
_exptl_absorpt_correction_type multi-scan
_exptl_absorpt_process_details
;
CrysAlisPro, Agilent Technologies,
Version 1.171.36.21 (release 14-08-2012 CrysAlis171 .NET)
(compiled Sep 14 2012,17:21:16)
Empirical absorption correction using spherical harmonics,
 implemented in SCALE3 ABSPACK scaling algorithm.
;
_exptl_crystal_colour colorless
_exptl_crystal_density_diffrn 1.364
_exptl_crystal_description block
_exptl_crystal_F_000 1056
_exptl_crystal_size_max 0.420
_exptl_crystal_size_mid 0.380
_exptl_crystal_size_min 0.300
_refine_diff_density_max 0.180
_refine_diff_density_min -0.223
_refine_diff_density_rms 0.056
_refine_ls_extinction_method none
_refine_ls_goodness_of_fit_ref 1.028
_refine_ls_hydrogen_treatment constr
_refine_ls_matrix_type full
_refine_ls_number_parameters 173
_refine_ls_number_reflns 2871
_refine_ls_number_restraints 0
_refine_ls_restrained_S_all 1.028
_refine_ls_R_factor_all 0.0736
_refine_ls_R_factor_gt 0.0465
_refine_ls_shift/su_max 0.000
_refine_ls_shift/su_mean 0.000
_refine_ls_structure_factor_coef Fsqd
_refine_ls_weighting_details 'w=1/[\s^2^(Fo^2^)+(0.0490P)^2^+0.4470P] where P=(Fo^2^+2Fc^2^)/3'
_refine_ls_weighting_scheme calc
_refine_ls_wR_factor_gt 0.1021
_refine_ls_wR_factor_ref 0.1163
_reflns_Friedel_coverage 0.000
_reflns_number_gt 2048
_reflns_number_total 2871
_reflns_threshold_expression 'I > 2\s(I)'
_cod_data_source_file c4ra10174j2.cif
_cod_data_source_block shelxl
_cod_database_code 7218902
_shelx_space_group_comment
;
The symmetry employed for this shelxl refinement is uniquely defined
by the following loop, which should always be used as a source of
symmetry information in preference to the above space-group names.
They are only intended as comments.
;
_shelx_estimated_absorpt_t_min 0.962
_shelx_estimated_absorpt_t_max 0.972
_shelxl_version_number 2013-4

loop_
_space_group_symop_operation_xyz
'x, y, z'
'-x+1/2, -y, z+1/2'
'x+1/2, -y+1/2, -z'
'-x, y+1/2, -z+1/2'
'-x, -y, -z'
'x-1/2, y, -z-1/2'
'-x-1/2, y-1/2, z'
'x, -y-1/2, z-1/2'

loop_
_atom_site_label
_atom_site_type_symbol
_atom_site_fract_x
_atom_site_fract_y
_atom_site_fract_z
_atom_site_U_iso_or_equiv
_atom_site_adp_type
_atom_site_occupancy
_atom_site_site_symmetry_order
_atom_site_calc_flag
_atom_site_refinement_flags_posn
_atom_site_refinement_flags_adp
O3 O 0.64665(7) 0.24637(15) 0.11449(4) 0.0381(3) Uani 1 1 d . .
O1 O 0.76189(8) 0.08700(19) -0.08604(4) 0.0527(3) Uani 1 1 d . .
O2 O 0.94407(7) 0.2227(2) 0.08778(4) 0.0560(4) Uani 1 1 d . .
C2 C 0.81095(10) 0.1562(2) 0.00292(6) 0.0366(3) Uani 1 1 d . .
H2 H 0.8778 0.1480 -0.0052 0.044 Uiso 1 1 calc R U
C5 C 0.61076(11) 0.1782(2) 0.02672(6) 0.0409(4) Uani 1 1 d . .
H5 H 0.5438 0.1847 0.0348 0.049 Uiso 1 1 calc R U
C7 C 0.85420(10) 0.2304(2) 0.09538(6) 0.0373(4) Uani 1 1 d . .
C6 C 0.64064(11) 0.1398(2) -0.02299(6) 0.0423(4) Uani 1 1 d . .
H6 H 0.5938 0.1213 -0.0490 0.051 Uiso 1 1 calc R U
C1 C 0.74159(11) 0.1282(2) -0.03505(6) 0.0384(4) Uani 1 1 d . .
C10 C 0.66396(11) 0.3135(2) 0.20362(6) 0.0363(3) Uani 1 1 d . .
C4 C 0.68152(10) 0.2073(2) 0.06517(5) 0.0332(3) Uani 1 1 d . .
C9 C 0.71283(11) 0.2766(2) 0.15343(5) 0.0342(3) Uani 1 1 d . .
C11 C 0.71083(12) 0.2659(2) 0.25009(6) 0.0449(4) Uani 1 1 d . .
H11 H 0.7725 0.2080 0.2494 0.054 Uiso 1 1 calc R U
C15 C 0.57122(11) 0.3998(2) 0.20544(6) 0.0433(4) Uani 1 1 d . .
H15 H 0.5388 0.4309 0.1747 0.052 Uiso 1 1 calc R U
C8 C 0.81105(10) 0.2725(2) 0.14531(6) 0.0371(4) Uani 1 1 d . .
H8 H 0.8529 0.2981 0.1732 0.044 Uiso 1 1 calc R U
C12 C 0.66578(14) 0.3045(3) 0.29724(7) 0.0561(5) Uani 1 1 d . .
H12 H 0.6971 0.2718 0.3282 0.067 Uiso 1 1 calc R U
C3 C 0.78142(10) 0.1971(2) 0.05391(6) 0.0330(3) Uani 1 1 d . .
C16 C 0.86215(13) 0.0999(3) -0.10222(7) 0.0653(6) Uani 1 1 d . .
H16A H 0.8666 0.0738 -0.1388 0.098 Uiso 1 1 calc R U
H16B H 0.9011 0.0096 -0.0833 0.098 Uiso 1 1 calc R U
H16C H 0.8865 0.2251 -0.0955 0.098 Uiso 1 1 calc R U
C14 C 0.52740(13) 0.4390(3) 0.25283(7) 0.0533(5) Uani 1 1 d . .
H14 H 0.4659 0.4977 0.2539 0.064 Uiso 1 1 calc R U
C13 C 0.57440(14) 0.3914(3) 0.29849(7) 0.0591(5) Uani 1 1 d . .
H13 H 0.5446 0.4179 0.3303 0.071 Uiso 1 1 calc R U

loop_
_atom_site_aniso_label
_atom_site_aniso_U_11
_atom_site_aniso_U_22
_atom_site_aniso_U_33
_atom_site_aniso_U_23
_atom_site_aniso_U_13
_atom_site_aniso_U_12
O3 0.0300(5) 0.0489(7) 0.0353(6) -0.0024(5) -0.0002(4) 0.0028(5)
O1 0.0487(7) 0.0728(9) 0.0366(6) -0.0067(6) -0.0004(5) -0.0004(6)
O2 0.0267(5) 0.0941(10) 0.0473(7) -0.0007(6) -0.0002(5) -0.0001(6)
C2 0.0321(7) 0.0388(9) 0.0390(8) 0.0030(6) 0.0019(6) 0.0012(6)
C5 0.0285(7) 0.0487(10) 0.0455(9) -0.0011(7) -0.0032(6) 0.0008(7)
C7 0.0304(7) 0.0427(9) 0.0388(8) 0.0060(7) -0.0013(6) 0.0003(7)
C6 0.0370(8) 0.0485(10) 0.0416(9) -0.0013(7) -0.0097(6) 0.0000(7)
C1 0.0418(8) 0.0390(9) 0.0343(8) -0.0007(6) -0.0010(6) 0.0017(7)
C10 0.0388(8) 0.0339(8) 0.0362(8) 0.0008(6) 0.0026(6) -0.0034(7)
C4 0.0309(7) 0.0340(8) 0.0346(8) 0.0006(6) -0.0001(6) 0.0023(6)
C9 0.0361(7) 0.0311(8) 0.0354(8) 0.0029(6) -0.0030(6) 0.0008(6)
C11 0.0477(9) 0.0479(10) 0.0391(9) 0.0030(7) -0.0013(7) -0.0023(8)
C15 0.0425(8) 0.0437(10) 0.0436(9) 0.0038(7) 0.0044(7) 0.0014(7)
C8 0.0330(7) 0.0426(9) 0.0356(8) 0.0022(6) -0.0053(6) -0.0016(7)
C12 0.0637(11) 0.0680(13) 0.0367(9) 0.0022(8) -0.0015(8) -0.0148(10)
C3 0.0302(7) 0.0318(8) 0.0369(8) 0.0045(6) -0.0014(6) 0.0014(6)
C16 0.0529(11) 0.0976(17) 0.0454(11) -0.0091(10) 0.0082(8) 0.0056(11)
C14 0.0509(10) 0.0515(11) 0.0573(11) -0.0029(9) 0.0166(9) 0.0016(8)
C13 0.0676(12) 0.0662(13) 0.0436(10) -0.0096(9) 0.0188(9) -0.0129(10)

loop_
_atom_type_symbol
_atom_type_description
_atom_type_scat_dispersion_real
_atom_type_scat_dispersion_imag
_atom_type_scat_source
C C 0.0033 0.0016 'International Tables Vol C Tables 4.2.6.8 and 6.1.1.4'
H H 0.0000 0.0000 'International Tables Vol C Tables 4.2.6.8 and 6.1.1.4'
O O 0.0106 0.0060 'International Tables Vol C Tables 4.2.6.8 and 6.1.1.4'

loop_
_geom_angle_atom_site_label_1
_geom_angle_atom_site_label_2
_geom_angle_atom_site_label_3
_geom_angle
C9 O3 C4 118.80(11)
C1 O1 C16 117.21(13)
C1 C2 C3 120.07(13)
C1 C2 H2 120.0
C3 C2 H2 120.0
C6 C5 C4 119.28(14)
C6 C5 H5 120.4
C4 C5 H5 120.4
O2 C7 C8 123.37(13)
O2 C7 C3 122.64(14)
C8 C7 C3 113.99(12)
C5 C6 C1 120.39(14)
C5 C6 H6 119.8
C1 C6 H6 119.8
C2 C1 O1 125.09(14)
C2 C1 C6 120.15(14)
O1 C1 C6 114.76(13)
C11 C10 C15 119.10(14)
C11 C10 C9 120.18(13)
C15 C10 C9 120.71(13)
O3 C4 C3 122.41(12)
O3 C4 C5 116.50(12)
C3 C4 C5 121.09(13)
C8 C9 O3 122.22(13)
C8 C9 C10 125.68(13)
O3 C9 C10 112.10(12)
C12 C11 C10 120.12(16)
C12 C11 H11 119.9
C10 C11 H11 119.9
C14 C15 C10 120.18(15)
C14 C15 H15 119.9
C10 C15 H15 119.9
C9 C8 C7 122.89(13)
C9 C8 H8 118.6
C7 C8 H8 118.6
C13 C12 C11 120.19(16)
C13 C12 H12 119.9
C11 C12 H12 119.9
C4 C3 C2 119.01(13)
C4 C3 C7 119.66(13)
C2 C3 C7 121.33(13)
O1 C16 H16A 109.5
O1 C16 H16B 109.5
H16A C16 H16B 109.5
O1 C16 H16C 109.5
H16A C16 H16C 109.5
H16B C16 H16C 109.5
C13 C14 C15 120.23(17)
C13 C14 H14 119.9
C15 C14 H14 119.9
C14 C13 C12 120.18(16)
C14 C13 H13 119.9
C12 C13 H13 119.9

loop_
_geom_bond_atom_site_label_1
_geom_bond_atom_site_label_2
_geom_bond_distance
O3 C9 1.3595(16)
O3 C4 1.3798(16)
O1 C1 1.3697(18)
O1 C16 1.422(2)
O2 C7 1.2329(17)
C2 C1 1.368(2)
C2 C3 1.400(2)
C2 H2 0.9300
C5 C6 1.367(2)
C5 C4 1.391(2)
C5 H5 0.9300
C7 C8 1.440(2)
C7 C3 1.470(2)
C6 C1 1.403(2)
C6 H6 0.9300
C10 C11 1.393(2)
C10 C15 1.396(2)
C10 C9 1.472(2)
C4 C3 1.3843(19)
C9 C8 1.346(2)
C11 C12 1.383(2)
C11 H11 0.9300
C15 C14 1.382(2)
C15 H15 0.9300
C8 H8 0.9300
C12 C13 1.381(3)
C12 H12 0.9300
C16 H16A 0.9600
C16 H16B 0.9600
C16 H16C 0.9600
C14 C13 1.376(3)
C14 H14 0.9300
C13 H13 0.9300

loop_
_geom_torsion_atom_site_label_1
_geom_torsion_atom_site_label_2
_geom_torsion_atom_site_label_3
_geom_torsion_atom_site_label_4
_geom_torsion
C4 C5 C6 C1 0.6(2)
C3 C2 C1 O1 -179.81(15)
C3 C2 C1 C6 -0.2(2)
C16 O1 C1 C2 -9.1(2)
C16 O1 C1 C6 171.27(15)
C5 C6 C1 C2 -0.3(2)
C5 C6 C1 O1 179.32(15)
C9 O3 C4 C3 0.2(2)
C9 O3 C4 C5 -179.81(13)
C6 C5 C4 O3 179.69(14)
C6 C5 C4 C3 -0.3(2)
C4 O3 C9 C8 1.1(2)
C4 O3 C9 C10 -179.17(12)
C11 C10 C9 C8 -28.8(2)
C15 C10 C9 C8 149.96(16)
C11 C10 C9 O3 151.42(14)
C15 C10 C9 O3 -29.81(19)
C15 C10 C11 C12 -0.2(2)
C9 C10 C11 C12 178.59(15)
C11 C10 C15 C14 0.8(2)
C9 C10 C15 C14 -178.03(15)
O3 C9 C8 C7 -2.0(2)
C10 C9 C8 C7 178.28(14)
O2 C7 C8 C9 -178.52(15)
C3 C7 C8 C9 1.5(2)
C10 C11 C12 C13 -0.4(3)
O3 C4 C3 C2 179.80(14)
C5 C4 C3 C2 -0.2(2)
O3 C4 C3 C7 -0.5(2)
C5 C4 C3 C7 179.47(14)
C1 C2 C3 C4 0.5(2)
C1 C2 C3 C7 -179.20(14)
O2 C7 C3 C4 179.76(15)
C8 C7 C3 C4 -0.3(2)
O2 C7 C3 C2 -0.6(2)
C8 C7 C3 C2 179.38(14)
C10 C15 C14 C13 -0.7(3)
C15 C14 C13 C12 0.1(3)
C11 C12 C13 C14 0.4(3)
